data_1519381
loop_
_publ_author_name
'Bedin, Michele'
'Karim, Alavi'
'Reitti, Marcus'
'Carlsson, Anna-Carin C.'
'Topi\'c, Filip'
'Cetina, Mario'
'Pan, Fangfang'
'Havel, Vaclav'
'Al-Ameri, Fatima'
'Sindelar, Vladimir'
'Rissanen, Kari'
'Gr\"afenstein, J\"urgen'
'Erd\'elyi, M\'at\'e'

_publ_section_title
;
 Counterion influence on the N--I--N halogen bond
;
_journal_issue 7
_journal_name_full 'Chem. Sci.'
_journal_page_first 3746
_journal_paper_doi 10.1039/C5SC01053E
_journal_volume 6
_journal_year 2015
_chemical_formula_moiety 'C20 H12 Ag N2, 2.5(C H2 Cl2), N O3'
_chemical_formula_sum 'C22.5 H17 Ag Cl5 N3 O3'
_chemical_formula_weight 662.51
_chemical_name_systematic '[(1,2-bis(pyridin-2-ylethynyl)benzene)silver]nitrate '
_chemical_properties_physical Moisture-sensitive
_space_group_crystal_system triclinic
_space_group_IT_number 2
_space_group_name_Hall '-P 1'
_space_group_name_H-M_alt 'P -1'
_symmetry_space_group_name_Hall '-P 1'
_symmetry_space_group_name_H-M 'P -1'
_atom_sites_solution_hydrogens mixed
_audit_creation_date 2014-05-21
_audit_creation_method
;
Olex2 1.2
(compiled 2013.12.10 svn.r2850 for OlexSys, GUI svn.r4736)
;
_audit_update_record
;
2015-03-23 deposited with the CCDC.
2015-04-20 downloaded from the CCDC.
;
_cell_angle_alpha 116.693(4)
_cell_angle_beta 90.960(3)
_cell_angle_gamma 90.319(3)
_cell_formula_units_Z 2
_cell_length_a 7.2198(3)
_cell_length_b 13.3083(5)
_cell_length_c 14.6862(5)
_cell_measurement_reflns_used 7054
_cell_measurement_temperature 123.00(10)
_cell_measurement_theta_max 73.8440
_cell_measurement_theta_min 3.7420
_cell_volume 1260.40(9)
_computing_cell_refinement
;
CrysAlisPro, Agilent Technologies,
Version 1.171.37.31 (release 14-01-2014 CrysAlis171 .NET)
(compiled Jan 14 2014,18:38:05)
;
_computing_data_collection
;
CrysAlisPro, Agilent Technologies,
Version 1.171.37.31 (release 14-01-2014 CrysAlis171 .NET)
(compiled Jan 14 2014,18:38:05)
;
_computing_data_reduction
;
CrysAlisPro, Agilent Technologies,
Version 1.171.37.31 (release 14-01-2014 CrysAlis171 .NET)
(compiled Jan 14 2014,18:38:05)
;
_computing_molecular_graphics 'Olex2 (Dolomanov et al., 2009)'
_computing_publication_material 'Olex2 (Dolomanov et al., 2009)'
_computing_structure_refinement 'ShelXL (Sheldrick, 2008)'
_diffrn_ambient_environment N~2~
_diffrn_ambient_temperature 123.00(10)
_diffrn_detector 'CCD plate'
_diffrn_detector_area_resol_mean 5.1977
_diffrn_detector_type Atlas
_diffrn_measured_fraction_theta_full 0.991
_diffrn_measured_fraction_theta_max 0.991
_diffrn_measurement_device 'four-circle diffractometer'
_diffrn_measurement_device_type 'SuperNova, Dual, Cu at zero, Atlas'
_diffrn_measurement_method '\w scans'
_diffrn_orient_matrix_UB_11 0.1245834000
_diffrn_orient_matrix_UB_12 -0.0698770000
_diffrn_orient_matrix_UB_13 0.0354436000
_diffrn_orient_matrix_UB_21 -0.0731939000
_diffrn_orient_matrix_UB_22 -0.1088839000
_diffrn_orient_matrix_UB_23 -0.0899960000
_diffrn_orient_matrix_UB_31 0.1570855000
_diffrn_orient_matrix_UB_32 0.0072618000
_diffrn_orient_matrix_UB_33 -0.0666080000
_diffrn_radiation_monochromator mirror
_diffrn_radiation_probe x-ray
_diffrn_radiation_type CuK\a
_diffrn_radiation_wavelength 1.54184
_diffrn_reflns_av_R_equivalents 0.0357
_diffrn_reflns_av_unetI/netI 0.0419
_diffrn_reflns_Laue_measured_fraction_full 0.991
_diffrn_reflns_Laue_measured_fraction_max 0.991
_diffrn_reflns_limit_h_max 8
_diffrn_reflns_limit_h_min -8
_diffrn_reflns_limit_k_max 15
_diffrn_reflns_limit_k_min -15
_diffrn_reflns_limit_l_max 16
_diffrn_reflns_limit_l_min -17
_diffrn_reflns_number 9133
_diffrn_reflns_point_group_measured_fraction_full 0.991
_diffrn_reflns_point_group_measured_fraction_max 0.991
_diffrn_reflns_theta_full 66.750
_diffrn_reflns_theta_max 66.747
_diffrn_reflns_theta_min 3.369
_diffrn_source 'sealed X-ray tube'
_diffrn_source_type 'SuperNova (Cu) X-ray Source'
_exptl_absorpt_coefficient_mu 11.562
_exptl_absorpt_correction_T_max 0.440
_exptl_absorpt_correction_T_min 0.241
_exptl_absorpt_correction_type analytical
_exptl_absorpt_process_details
;
CrysAlisPro, Agilent Technologies,
Version 1.171.37.31 (release 14-01-2014 CrysAlis171 .NET)
(compiled Jan 14 2014,18:38:05)
Analytical numeric absorption correction using a multifaceted crystal
            model based on expressions derived by R.C. Clark & J.S. Reid.
(Clark, R. C. & Reid, J. S. (1995). Acta Cryst. A51, 887-897)
Empirical absorption correction using spherical harmonics,
 implemented in SCALE3 ABSPACK scaling algorithm.
;
_exptl_crystal_colour colourless
_exptl_crystal_colour_primary colourless
_exptl_crystal_density_diffrn 1.746
_exptl_crystal_description block
_exptl_crystal_F_000 658
_exptl_crystal_size_max 0.2855
_exptl_crystal_size_mid 0.2568
_exptl_crystal_size_min 0.1696
_refine_diff_density_max 2.263
_refine_diff_density_min -1.046
_refine_diff_density_rms 0.125
_refine_ls_extinction_method none
_refine_ls_goodness_of_fit_ref 1.065
_refine_ls_hydrogen_treatment constr
_refine_ls_matrix_type full
_refine_ls_number_parameters 316
_refine_ls_number_reflns 4436
_refine_ls_number_restraints 0
_refine_ls_restrained_S_all 1.065
_refine_ls_R_factor_all 0.0419
_refine_ls_R_factor_gt 0.0406
_refine_ls_shift/su_max 0.001
_refine_ls_shift/su_mean 0.000
_refine_ls_structure_factor_coef Fsqd
_refine_ls_weighting_details 'w=1/[\s^2^(Fo^2^)+(0.0638P)^2^+2.1264P] where P=(Fo^2^+2Fc^2^)/3'
_refine_ls_weighting_scheme calc
_refine_ls_wR_factor_gt 0.1067
_refine_ls_wR_factor_ref 0.1081
_reflns_Friedel_coverage 0.000
_reflns_number_gt 4251
_reflns_number_total 4436
_reflns_threshold_expression 'I > 2\s(I)'
_cod_data_source_file c5sc01053e2.cif
_cod_data_source_block 12-Ag
_cod_depositor_comments 'Adding full bibliography for 1519367--1519381.cif.'
_cod_original_cell_volume 1260.39(9)
_cod_original_formula_sum 'C22.50 H17 Ag Cl5 N3 O3'
_cod_database_code 1519381
_shelxl_version_number 2013-4
_chemical_oxdiff_formula 'C25 H20 N4 Ag1 O3 Cl4'
_shelx_space_group_comment
;
The symmetry employed for this shelxl refinement is uniquely defined
by the following loop, which should always be used as a source of
symmetry information in preference to the above space-group names.
They are only intended as comments.
;
_reflns_odcompleteness_completeness 99.07
_reflns_odcompleteness_iscentric 1
_reflns_odcompleteness_theta 66.97
_olex2_refinement_description
;
1. Fixed Uiso
 At 1.2 times of:
  All C(H) groups, {H22A,H22B} of C22, {H21A,H21B} of C21
 At 1.5 times of:
  {H23A,H23B} of C23
2. Others
 Fixed Sof: C23(0.5) H23A(0.5) H23B(0.5)
3.a Riding coordinates:
 C23(H23A,H23B)
3.b Secondary CH2 refined with riding coordinates:
 C22(H22A,H22B), C21(H21A,H21B)
3.c Aromatic/amide H refined with riding coordinates:
 C2(H2), C3(H3), C4(H4), C5(H5), C10(H10), C11(H11), C12(H12), C13(H13),
 C17(H17), C18(H18), C19(H19), C20(H20)
;

loop_
_space_group_symop_operation_xyz
'x, y, z'
'-x, -y, -z'

loop_
_atom_site_label
_atom_site_type_symbol
_atom_site_fract_x
_atom_site_fract_y
_atom_site_fract_z
_atom_site_U_iso_or_equiv
_atom_site_adp_type
_atom_site_occupancy
_atom_site_site_symmetry_order
_atom_site_calc_flag
_atom_site_refinement_flags_posn
_atom_site_refinement_flags_occupancy
Ag1 Ag 0.38155(4) 0.73043(2) 0.85321(2) 0.01630(12) Uani 1 1 d . .
N1 N 0.4620(4) 0.7421(2) 1.0007(2) 0.0103(6) Uani 1 1 d . .
N2 N 0.3558(4) 0.7470(3) 0.7126(2) 0.0141(6) Uani 1 1 d . .
C1 C 0.4428(4) 0.8370(3) 1.0897(3) 0.0114(7) Uani 1 1 d . .
C2 C 0.5049(5) 0.8439(3) 1.1816(3) 0.0153(7) Uani 1 1 d . .
H2 H 0.4890 0.9111 1.2428 0.018 Uiso 1 1 calc R .
C3 C 0.5907(5) 0.7525(3) 1.1847(3) 0.0183(8) Uani 1 1 d . .
H3 H 0.6343 0.7557 1.2474 0.022 Uiso 1 1 calc R .
C4 C 0.6110(5) 0.6559(3) 1.0935(3) 0.0170(8) Uani 1 1 d . .
H4 H 0.6699 0.5919 1.0926 0.020 Uiso 1 1 calc R .
C5 C 0.5452(5) 0.6541(3) 1.0046(3) 0.0144(7) Uani 1 1 d . .
H5 H 0.5592 0.5873 0.9428 0.017 Uiso 1 1 calc R .
C6 C 0.3594(5) 0.9313(3) 1.0834(3) 0.0119(7) Uani 1 1 d . .
C7 C 0.2927(5) 1.0122(3) 1.0801(3) 0.0122(7) Uani 1 1 d . .
C8 C 0.2075(4) 1.1070(3) 1.0758(3) 0.0109(7) Uani 1 1 d . .
C9 C 0.1484(4) 1.1015(3) 0.9817(3) 0.0113(7) Uani 1 1 d . .
C10 C 0.0588(5) 1.1931(3) 0.9791(3) 0.0144(7) Uani 1 1 d . .
H10 H 0.0176 1.1890 0.9157 0.017 Uiso 1 1 calc R .
C11 C 0.0301(5) 1.2897(3) 1.0686(3) 0.0175(8) Uani 1 1 d . .
H11 H -0.0314 1.3516 1.0665 0.021 Uiso 1 1 calc R .
C12 C 0.0908(5) 1.2965(3) 1.1615(3) 0.0178(8) Uani 1 1 d . .
H12 H 0.0723 1.3634 1.2226 0.021 Uiso 1 1 calc R .
C13 C 0.1783(5) 1.2061(3) 1.1653(3) 0.0155(7) Uani 1 1 d . .
H13 H 0.2188 1.2112 1.2291 0.019 Uiso 1 1 calc R .
C14 C 0.1853(4) 1.0047(3) 0.8883(3) 0.0112(7) Uani 1 1 d . .
C15 C 0.2251(5) 0.9272(3) 0.8089(3) 0.0128(7) Uani 1 1 d . .
C16 C 0.2861(5) 0.8412(3) 0.7131(3) 0.0128(7) Uani 1 1 d . .
C17 C 0.2789(5) 0.8566(3) 0.6254(3) 0.0179(8) Uani 1 1 d . .
H17 H 0.2303 0.9239 0.6277 0.022 Uiso 1 1 calc R .
C18 C 0.3429(5) 0.7734(4) 0.5350(3) 0.0220(8) Uani 1 1 d . .
H18 H 0.3386 0.7824 0.4744 0.026 Uiso 1 1 calc R .
C19 C 0.4131(6) 0.6769(4) 0.5344(3) 0.0239(9) Uani 1 1 d . .
H19 H 0.4579 0.6183 0.4733 0.029 Uiso 1 1 calc R .
C20 C 0.4173(6) 0.6666(3) 0.6243(3) 0.0205(8) Uani 1 1 d . .
H20 H 0.4658 0.5999 0.6233 0.025 Uiso 1 1 calc R .
Cl3 Cl 0.19655(14) 0.08622(9) 0.34713(7) 0.0263(2) Uani 1 1 d . .
Cl4 Cl 0.28974(18) 0.06163(10) 0.52915(9) 0.0382(3) Uani 1 1 d . .
C22 C 0.1767(6) 0.1440(4) 0.4808(3) 0.0240(9) Uani 1 1 d . .
H22A H 0.2310 0.2209 0.5130 0.029 Uiso 1 1 calc R .
H22B H 0.0440 0.1494 0.4982 0.029 Uiso 1 1 calc R .
Cl1 Cl 0.11176(15) 0.79254(9) 0.30224(8) 0.0307(2) Uani 1 1 d . .
Cl2 Cl 0.11909(14) 0.58887(8) 0.10958(7) 0.0255(2) Uani 1 1 d . .
C21 C 0.1157(6) 0.6438(3) 0.2436(3) 0.0236(9) Uani 1 1 d . .
H21A H 0.2269 0.6188 0.2677 0.028 Uiso 1 1 calc R .
H21B H 0.0049 0.6146 0.2633 0.028 Uiso 1 1 calc R .
O1 O 0.2495(5) 0.5213(3) 0.7807(3) 0.0391(9) Uani 1 1 d . .
O2 O 0.5319(4) 0.5059(3) 0.7327(3) 0.0320(7) Uani 1 1 d . .
O3 O 0.3446(6) 0.3629(3) 0.6664(2) 0.0397(9) Uani 1 1 d . .
N3 N 0.3755(5) 0.4631(3) 0.7261(3) 0.0199(7) Uani 1 1 d . .
Cl5 Cl -0.0970(2) 0.60595(12) 0.55089(13) 0.0577(4) Uani 1 1 d . .
C23 C -0.0124(14) 0.4883(8) 0.5602(7) 0.034(2) Uani 0.5 1 d . P
H23A H -0.0954 0.4577 0.6007 0.050 Uiso 0.5 1 d R P
H23B H 0.1100 0.5060 0.5960 0.050 Uiso 0.5 1 d R P

loop_
_atom_site_aniso_label
_atom_site_aniso_U_11
_atom_site_aniso_U_22
_atom_site_aniso_U_33
_atom_site_aniso_U_23
_atom_site_aniso_U_13
_atom_site_aniso_U_12
Ag1 0.02520(18) 0.01246(17) 0.01227(17) 0.00661(12) -0.00317(11) -0.00095(11)
N1 0.0109(13) 0.0106(14) 0.0102(14) 0.0055(12) -0.0010(11) -0.0035(11)
N2 0.0151(14) 0.0141(15) 0.0137(15) 0.0068(12) -0.0008(12) -0.0017(12)
C1 0.0069(15) 0.0130(17) 0.0179(18) 0.0102(15) 0.0010(13) -0.0019(12)
C2 0.0164(17) 0.0147(18) 0.0149(18) 0.0068(15) -0.0003(14) -0.0028(14)
C3 0.0194(18) 0.023(2) 0.0176(19) 0.0139(17) -0.0032(15) -0.0027(15)
C4 0.0151(17) 0.0164(19) 0.025(2) 0.0144(16) -0.0003(15) -0.0001(14)
C5 0.0138(16) 0.0092(17) 0.0196(19) 0.0059(15) 0.0003(14) -0.0039(13)
C6 0.0117(16) 0.0110(17) 0.0122(17) 0.0045(14) -0.0014(13) -0.0038(13)
C7 0.0117(16) 0.0101(17) 0.0132(17) 0.0040(14) -0.0007(13) -0.0050(13)
C8 0.0078(15) 0.0091(16) 0.0165(18) 0.0065(14) 0.0006(13) -0.0041(12)
C9 0.0075(15) 0.0097(16) 0.0151(18) 0.0041(14) -0.0001(13) -0.0047(12)
C10 0.0108(16) 0.0144(18) 0.0213(19) 0.0109(15) -0.0007(14) -0.0030(13)
C11 0.0138(17) 0.0119(18) 0.030(2) 0.0119(16) 0.0026(15) 0.0007(14)
C12 0.0173(17) 0.0084(17) 0.022(2) 0.0022(15) 0.0022(15) -0.0024(14)
C13 0.0172(17) 0.0141(18) 0.0157(18) 0.0072(15) 0.0006(14) -0.0029(14)
C14 0.0073(15) 0.0128(17) 0.0154(18) 0.0082(15) -0.0032(13) -0.0029(13)
C15 0.0123(16) 0.0113(17) 0.0186(19) 0.0102(16) -0.0040(14) -0.0041(13)
C16 0.0096(15) 0.0130(17) 0.0150(18) 0.0057(14) -0.0022(13) -0.0060(13)
C17 0.0159(17) 0.022(2) 0.0192(19) 0.0120(16) -0.0057(14) -0.0041(14)
C18 0.0219(19) 0.032(2) 0.0142(19) 0.0123(17) -0.0034(15) -0.0054(16)
C19 0.025(2) 0.026(2) 0.0152(19) 0.0043(17) 0.0039(16) 0.0004(16)
C20 0.025(2) 0.0155(19) 0.018(2) 0.0050(16) 0.0044(15) 0.0038(15)
Cl3 0.0323(5) 0.0289(5) 0.0174(5) 0.0100(4) 0.0038(4) 0.0057(4)
Cl4 0.0577(7) 0.0313(6) 0.0310(6) 0.0186(5) -0.0034(5) 0.0114(5)
C22 0.030(2) 0.026(2) 0.0134(19) 0.0060(17) 0.0004(16) 0.0083(17)
Cl1 0.0392(6) 0.0202(5) 0.0243(5) 0.0022(4) 0.0073(4) -0.0015(4)
Cl2 0.0285(5) 0.0209(5) 0.0209(5) 0.0041(4) -0.0019(4) -0.0004(4)
C21 0.026(2) 0.022(2) 0.024(2) 0.0114(17) -0.0035(16) -0.0002(16)
O1 0.0359(18) 0.0184(16) 0.047(2) -0.0005(14) 0.0182(15) -0.0007(13)
O2 0.0239(15) 0.0346(18) 0.0364(18) 0.0151(15) -0.0017(13) 0.0024(13)
O3 0.083(3) 0.0098(14) 0.0190(16) -0.0002(12) 0.0072(16) -0.0054(15)
N3 0.0359(19) 0.0100(15) 0.0161(16) 0.0080(13) -0.0002(14) 0.0009(14)
Cl5 0.0598(9) 0.0403(7) 0.0708(10) 0.0222(7) 0.0168(7) 0.0251(6)
C23 0.038(5) 0.023(5) 0.027(5) 0.000(4) 0.007(4) 0.003(4)

loop_
_atom_type_symbol
_atom_type_description
_atom_type_scat_dispersion_real
_atom_type_scat_dispersion_imag
_atom_type_scat_source
C C 0.0181 0.0091 'International Tables Vol C Tables 4.2.6.8 and 6.1.1.4'
H H 0.0000 0.0000 'International Tables Vol C Tables 4.2.6.8 and 6.1.1.4'
Ag Ag 0.1306 4.2820 'International Tables Vol C Tables 4.2.6.8 and 6.1.1.4'
Cl Cl 0.3639 0.7018 'International Tables Vol C Tables 4.2.6.8 and 6.1.1.4'
N N 0.0311 0.0180 'International Tables Vol C Tables 4.2.6.8 and 6.1.1.4'
O O 0.0492 0.0322 'International Tables Vol C Tables 4.2.6.8 and 6.1.1.4'

loop_
_exptl_crystal_face_index_h
_exptl_crystal_face_index_k
_exptl_crystal_face_index_l
_exptl_crystal_face_perp_dist
_exptl_oxdiff_crystal_face_indexfrac_h
_exptl_oxdiff_crystal_face_indexfrac_k
_exptl_oxdiff_crystal_face_indexfrac_l
_exptl_oxdiff_crystal_face_x
_exptl_oxdiff_crystal_face_y
_exptl_oxdiff_crystal_face_z
0 5 -10 0.1282 0.0097 5.0009 -9.5005 -0.6850 0.3098 0.6706
-2 0 8 0.1459 -2.0070 -0.0005 7.5033 0.0159 -0.5283 -0.8150
4 0 -5 0.1236 4.0054 -0.0074 -4.9873 0.3228 0.1565 0.9613
-1 8 -4 0.1377 -0.9945 7.9949 -3.9849 -0.8238 -0.4391 0.1673
0 -9 6 0.1049 -0.0078 -8.9923 5.9796 0.8393 0.4415 -0.4648
4 3 -6 0.1410 4.0076 2.9896 -6.4795 0.0607 -0.0357 1.0828
-1 -6 -3 0.0690 -0.9999 -5.9865 -2.5316 0.2040 0.9529 -0.0319
1 6 3 0.0951 0.9995 5.9861 3.0326 -0.1863 -0.9979 -0.0015
3 -6 0 0.1173 2.9990 -6.0002 -0.0045 0.7927 0.4342 0.4278
0 -5 10 0.1403 -0.0097 -5.0009 9.5005 0.6850 -0.3098 -0.6706
5 -1 1 0.1090 5.0006 -1.0135 0.5253 0.7124 -0.3029 0.7432
-5 0 0 0.1160 -5.0018 0.0141 0.4731 -0.6074 0.3220 -0.8171
-4 -3 6 0.1426 -4.0076 -2.9896 6.4795 -0.0607 0.0357 -1.0828

loop_
_geom_angle_atom_site_label_1
_geom_angle_atom_site_label_2
_geom_angle_atom_site_label_3
_geom_angle
_geom_angle_site_symmetry_1
_geom_angle_site_symmetry_3
N1 Ag1 N2 166.27(11) . .
C1 N1 Ag1 123.2(2) . .
C5 N1 Ag1 118.9(2) . .
C5 N1 C1 117.8(3) . .
C16 N2 Ag1 120.7(2) . .
C20 N2 Ag1 121.0(3) . .
C20 N2 C16 118.2(3) . .
N1 C1 C2 121.8(3) . .
N1 C1 C6 116.9(3) . .
C2 C1 C6 121.2(3) . .
C1 C2 C3 119.8(4) . .
C2 C3 C4 118.1(4) . .
C5 C4 C3 119.3(3) . .
N1 C5 C4 123.1(3) . .
C7 C6 C1 178.2(4) . .
C6 C7 C8 178.2(4) . .
C9 C8 C7 120.6(3) . .
C13 C8 C7 120.5(3) . .
C13 C8 C9 118.9(3) . .
C8 C9 C14 120.6(3) . .
C10 C9 C8 119.9(3) . .
C10 C9 C14 119.4(3) . .
C11 C10 C9 120.1(4) . .
C10 C11 C12 120.3(3) . .
C13 C12 C11 120.2(4) . .
C12 C13 C8 120.6(4) . .
C15 C14 C9 175.9(4) . .
C14 C15 C16 174.6(4) . .
N2 C16 C15 117.3(3) . .
N2 C16 C17 121.7(3) . .
C17 C16 C15 121.0(3) . .
C18 C17 C16 119.5(4) . .
C19 C18 C17 118.7(4) . .
C18 C19 C20 119.1(4) . .
N2 C20 C19 122.7(4) . .
Cl4 C22 Cl3 111.4(2) . .
Cl2 C21 Cl1 110.8(2) . .
O1 N3 O2 119.5(3) . .
O3 N3 O1 119.7(4) . .
O3 N3 O2 120.7(4) . .
C23 Cl5 C23 67.4(6) . 2_566
Cl5 C23 Cl5 112.6(6) . 2_566
Cl5 C23 C23 56.1(4) 2_566 2_566
Cl5 C23 C23 56.5(5) . 2_566

loop_
_geom_bond_atom_site_label_1
_geom_bond_atom_site_label_2
_geom_bond_distance
_geom_bond_site_symmetry_2
Ag1 N1 2.169(3) .
Ag1 N2 2.177(3) .
N1 C1 1.359(5) .
N1 C5 1.343(5) .
N2 C16 1.351(5) .
N2 C20 1.342(5) .
C1 C2 1.379(5) .
C1 C6 1.434(5) .
C2 C3 1.387(5) .
C3 C4 1.389(6) .
C4 C5 1.371(6) .
C6 C7 1.202(5) .
C7 C8 1.434(5) .
C8 C9 1.408(5) .
C8 C13 1.402(5) .
C9 C10 1.399(5) .
C9 C14 1.428(5) .
C10 C11 1.386(5) .
C11 C12 1.389(6) .
C12 C13 1.385(5) .
C14 C15 1.200(5) .
C15 C16 1.436(5) .
C16 C17 1.392(5) .
C17 C18 1.381(6) .
C18 C19 1.380(6) .
C19 C20 1.386(6) .
Cl3 C22 1.766(4) .
Cl4 C22 1.750(4) .
Cl1 C21 1.770(4) .
Cl2 C21 1.766(4) .
O1 N3 1.243(5) .
O2 N3 1.245(5) .
O3 N3 1.240(5) .
Cl5 C23 1.745(10) .
Cl5 C23 1.753(9) 2_566
C23 Cl5 1.753(9) 2_566
C23 C23 1.94(2) 2_566

loop_
_geom_torsion_atom_site_label_1
_geom_torsion_atom_site_label_2
_geom_torsion_atom_site_label_3
_geom_torsion_atom_site_label_4
_geom_torsion
_geom_torsion_site_symmetry_1
_geom_torsion_site_symmetry_4
Ag1 N1 C1 C2 -176.2(2) . .
Ag1 N1 C1 C6 2.0(4) . .
Ag1 N1 C5 C4 176.0(3) . .
Ag1 N2 C16 C15 -2.0(4) . .
Ag1 N2 C16 C17 176.0(3) . .
Ag1 N2 C20 C19 -176.2(3) . .
N1 C1 C2 C3 0.4(5) . .
N2 C16 C17 C18 0.5(5) . .
C1 N1 C5 C4 -0.1(5) . .
C1 C2 C3 C4 0.0(5) . .
C2 C3 C4 C5 -0.4(5) . .
C3 C4 C5 N1 0.5(5) . .
C5 N1 C1 C2 -0.3(5) . .
C5 N1 C1 C6 177.9(3) . .
C6 C1 C2 C3 -177.8(3) . .
C7 C8 C9 C10 177.4(3) . .
C7 C8 C9 C14 -5.0(5) . .
C7 C8 C13 C12 -178.0(3) . .
C8 C9 C10 C11 0.8(5) . .
C9 C8 C13 C12 0.8(5) . .
C9 C10 C11 C12 0.3(5) . .
C10 C11 C12 C13 -0.9(5) . .
C11 C12 C13 C8 0.3(5) . .
C13 C8 C9 C10 -1.3(5) . .
C13 C8 C9 C14 176.3(3) . .
C14 C9 C10 C11 -176.8(3) . .
C15 C16 C17 C18 178.4(3) . .
C16 N2 C20 C19 0.4(6) . .
C16 C17 C18 C19 -0.2(6) . .
C17 C18 C19 C20 -0.1(6) . .
C18 C19 C20 N2 0.0(6) . .
C20 N2 C16 C15 -178.6(3) . .
C20 N2 C16 C17 -0.6(5) . .
C23 Cl5 C23 Cl5 0.000(1) 2_566 2_566
